data_7224904
loop_
_publ_author_name
'Wang, Zhi'
'Jagli\<ci\'c, Zvonko'
'Han, Lu-Lu'
'Zhuang, Gui-Lin'
'Luo, Geng-Geng'
'Zeng, Su-Yuan'
'Tung, Chen-Ho'
'Sun, Di'

_publ_section_title
;
 Octanuclear Ni(ii) cubes based on halogen-substituted pyrazolates:
 synthesis, structure, electrochemistry and magnetism
;
_journal_issue 19
_journal_name_full CrystEngComm
_journal_page_first 3462
_journal_paper_doi 10.1039/C6CE00528D
_journal_volume 18
_journal_year 2016
_chemical_formula_sum 'C48 H62 Br12 N26 Ni8 O6'
_chemical_formula_weight 2527.84
_chemical_name_systematic
; 
 ? 
;
_space_group_crystal_system orthorhombic
_space_group_IT_number 60
_space_group_name_Hall '-P 2n 2ab'
_space_group_name_H-M_alt 'P b c n'
_symmetry_space_group_name_Hall '-P 2n 2ab'
_symmetry_space_group_name_H-M 'P b c n'
_atom_sites_solution_hydrogens geom
_atom_sites_solution_primary direct
_atom_sites_solution_secondary difmap
_audit_creation_method SHELXL-97
_cell_angle_alpha 90.00
_cell_angle_beta 90.00
_cell_angle_gamma 90.00
_cell_formula_units_Z 4
_cell_length_a 21.043(6)
_cell_length_b 22.205(7)
_cell_length_c 17.844(5)
_cell_measurement_temperature 173(2)
_cell_volume 8338(4)
_computing_structure_refinement 'SHELXL-97 (Sheldrick, 1997)'
_computing_structure_solution 'SHELXS-97 (Sheldrick, 1990)'
_diffrn_ambient_temperature 173(2)
_diffrn_measured_fraction_theta_full 0.996
_diffrn_measured_fraction_theta_max 0.996
_diffrn_measurement_device_type 'bruker apex ii'
_diffrn_radiation_monochromator graphite
_diffrn_radiation_source 'fine-focus sealed tube'
_diffrn_radiation_type MoK\a
_diffrn_radiation_wavelength 0.71073
_diffrn_reflns_av_R_equivalents 0.1408
_diffrn_reflns_av_sigmaI/netI 0.1353
_diffrn_reflns_limit_h_max 25
_diffrn_reflns_limit_h_min -19
_diffrn_reflns_limit_k_max 25
_diffrn_reflns_limit_k_min -26
_diffrn_reflns_limit_l_max 16
_diffrn_reflns_limit_l_min -21
_diffrn_reflns_number 40524
_diffrn_reflns_theta_full 25.00
_diffrn_reflns_theta_max 25.00
_diffrn_reflns_theta_min 1.75
_exptl_absorpt_coefficient_mu 7.573
_exptl_absorpt_correction_T_max 0.5825
_exptl_absorpt_correction_T_min 0.5180
_exptl_absorpt_correction_type multi-scan
_exptl_absorpt_process_details sadabs
_exptl_crystal_colour green
_exptl_crystal_density_diffrn 2.014
_exptl_crystal_density_method 'not measured'
_exptl_crystal_description block
_exptl_crystal_F_000 4896
_exptl_crystal_size_max 0.10
_exptl_crystal_size_mid 0.09
_exptl_crystal_size_min 0.08
_refine_diff_density_max 0.953
_refine_diff_density_min -1.104
_refine_diff_density_rms 0.185
_refine_ls_extinction_method none
_refine_ls_goodness_of_fit_ref 1.017
_refine_ls_hydrogen_treatment mixed
_refine_ls_matrix_type full
_refine_ls_number_parameters 419
_refine_ls_number_reflns 7313
_refine_ls_number_restraints 29
_refine_ls_restrained_S_all 1.016
_refine_ls_R_factor_all 0.1730
_refine_ls_R_factor_gt 0.0898
_refine_ls_shift/su_max 0.000
_refine_ls_shift/su_mean 0.000
_refine_ls_structure_factor_coef Fsqd
_refine_ls_weighting_details 'calc w=1/[\s^2^(Fo^2^)+(0.1264P)^2^+3.5939P] where P=(Fo^2^+2Fc^2^)/3'
_refine_ls_weighting_scheme calc
_refine_ls_wR_factor_gt 0.2218
_refine_ls_wR_factor_ref 0.2527
_reflns_number_gt 3563
_reflns_number_total 7313
_reflns_threshold_expression >2sigma(I)
_cod_data_source_file c6ce00528d2.cif
_cod_data_source_block p2
_cod_depositor_comments 'Adding full bibliography for 7224903--7224905.cif.'
_cod_database_code 7224904

loop_
_symmetry_equiv_pos_as_xyz
'x, y, z'
'-x+1/2, -y+1/2, z+1/2'
'x+1/2, -y+1/2, -z'
'-x, y, -z+1/2'
'-x, -y, -z'
'x-1/2, y-1/2, -z-1/2'
'-x-1/2, y-1/2, z'
'x, -y, z-1/2'

loop_
_atom_site_label
_atom_site_type_symbol
_atom_site_fract_x
_atom_site_fract_y
_atom_site_fract_z
_atom_site_U_iso_or_equiv
_atom_site_adp_type
_atom_site_occupancy
_atom_site_symmetry_multiplicity
_atom_site_calc_flag
_atom_site_refinement_flags
Br1 Br 0.5000 0.68280(11) 0.2500 0.0875(10) Uani 1 2 d S
Br2 Br 0.62381(9) 0.50296(8) 0.60493(9) 0.0573(5) Uani 1 1 d .
Br3 Br 0.61594(13) 0.14350(14) 0.60906(14) 0.1207(11) Uani 1 1 d .
Br4 Br 0.5000 -0.03342(15) 0.2500 0.306(6) Uani 1 2 d S
Br5 Br 0.80313(10) 0.12477(10) 0.17771(12) 0.0839(7) Uani 1 1 d .
Br6 Br 0.70757(11) 0.35482(16) -0.11580(12) 0.1216(11) Uani 1 1 d .
Br7 Br 0.83303(9) 0.48752(11) 0.25577(18) 0.1143(11) Uani 1 1 d .
Ni1 Ni 0.55863(8) 0.42016(8) 0.29571(9) 0.0303(5) Uani 1 1 d .
Ni2 Ni 0.50476(8) 0.32413(8) 0.39440(10) 0.0336(5) Uani 1 1 d .
Ni3 Ni 0.55892(8) 0.22859(8) 0.29612(11) 0.0388(5) Uani 1 1 d .
Ni4 Ni 0.61276(8) 0.32446(8) 0.19826(10) 0.0331(5) Uani 1 1 d .
O1 O 0.5797(4) 0.3232(4) 0.3123(5) 0.039(2) Uani 1 1 d .
H1 H 0.6136 0.3231 0.3382 0.046 Uiso 1 1 d R
O2 O 0.5366(4) 0.3872(3) 0.1847(4) 0.023(2) Uani 1 1 d .
H2 H 0.5526 0.4140 0.1565 0.028 Uiso 1 1 d R
O3 O 0.5359(4) 0.2603(4) 0.1842(5) 0.039(2) Uani 1 1 d .
H3 H 0.5521 0.2336 0.1559 0.047 Uiso 1 1 d R
N1 N 0.5266(5) 0.5046(5) 0.2704(6) 0.029(3) Uani 1 1 d .
N2 N 0.5698(5) 0.4378(6) 0.4058(7) 0.043(3) Uani 1 1 d .
N3 N 0.5500(5) 0.3904(6) 0.4514(6) 0.042(3) Uani 1 1 d .
N4 N 0.5457(6) 0.2547(6) 0.4500(7) 0.051(4) Uani 1 1 d .
N5 N 0.5762(6) 0.2156(5) 0.4057(7) 0.042(3) Uani 1 1 d .
N6 N 0.6459(5) 0.2089(6) 0.2566(6) 0.041(3) Uani 1 1 d .
N7 N 0.6711(5) 0.2555(5) 0.2158(6) 0.032(3) Uani 1 1 d .
N8 N 0.6307(6) 0.3291(5) 0.0864(7) 0.049(3) Uani 1 1 d .
N9 N 0.5757(5) 0.3279(5) 0.0454(6) 0.038(3) Uani 1 1 d .
N10 N 0.6759(6) 0.3889(5) 0.2289(6) 0.039(3) Uani 1 1 d .
N11 N 0.6517(5) 0.4342(5) 0.2689(6) 0.029(3) Uani 1 1 d .
N13 N 0.5237(6) 0.1454(6) 0.2736(9) 0.071(3) Uani 1 1 d U
C1 C 0.5000 0.5973(10) 0.2500 0.051(6) Uani 1 2 d S
C2 C 0.5459(7) 0.5626(6) 0.2823(8) 0.040(4) Uani 1 1 d .
H2A H 0.5832 0.5758 0.3074 0.048 Uiso 1 1 calc R
C3 C 0.5974(7) 0.4769(7) 0.4462(8) 0.040(4) Uani 1 1 d .
H3A H 0.6183 0.5120 0.4282 0.048 Uiso 1 1 calc R
C4 C 0.5919(7) 0.4599(7) 0.5219(7) 0.045(4) Uani 1 1 d .
C5 C 0.5634(7) 0.4038(8) 0.5226(9) 0.050(4) Uani 1 1 d .
H5 H 0.5549 0.3796 0.5654 0.060 Uiso 1 1 calc R
C6 C 0.5540(7) 0.2370(7) 0.5236(9) 0.050(4) Uani 1 1 d .
H6 H 0.5368 0.2575 0.5657 0.060 Uiso 1 1 calc R
C7 C 0.5883(8) 0.1886(8) 0.5275(12) 0.070(6) Uani 1 1 d .
C8 C 0.6033(9) 0.1719(9) 0.4456(12) 0.075(6) Uani 1 1 d .
H8 H 0.6265 0.1381 0.4276 0.090 Uiso 1 1 calc R
C10 C 0.5387(8) 0.0878(7) 0.2971(12) 0.071(3) Uani 1 1 d U
H10 H 0.5675 0.0756 0.3352 0.086 Uiso 1 1 calc R
C11 C 0.5000 0.0515(11) 0.2500 0.071(3) Uani 1 2 d SU
C12 C 0.6829(8) 0.1607(7) 0.2526(9) 0.052(5) Uani 1 1 d .
H12 H 0.6747 0.1231 0.2760 0.063 Uiso 1 1 calc R
C13 C 0.7368(7) 0.1743(7) 0.2075(8) 0.042(4) Uani 1 1 d .
C14 C 0.7254(7) 0.2349(6) 0.1839(8) 0.046(4) Uani 1 1 d .
H14 H 0.7518 0.2572 0.1508 0.055 Uiso 1 1 calc R
C15 C 0.6791(8) 0.3384(7) 0.0425(9) 0.053(5) Uani 1 1 d .
H15 H 0.7222 0.3414 0.0579 0.064 Uiso 1 1 calc R
C16 C 0.6568(8) 0.3433(10) -0.0316(9) 0.075(6) Uani 1 1 d .
C17 C 0.5927(8) 0.3379(8) -0.0257(9) 0.065(5) Uani 1 1 d .
H17 H 0.5639 0.3409 -0.0665 0.077 Uiso 1 1 calc R
C18 C 0.7358(6) 0.4008(7) 0.2182(8) 0.045(4) Uani 1 1 d .
H18 H 0.7638 0.3764 0.1895 0.053 Uiso 1 1 calc R
C19 C 0.7530(8) 0.4524(9) 0.2533(10) 0.067(5) Uani 1 1 d .
C20 C 0.6969(7) 0.4729(7) 0.2833(8) 0.035(3) Uani 1 1 d .
H20 H 0.6917 0.5095 0.3102 0.042 Uiso 1 1 calc R
N12 N 0.8021(17) 0.3790(17) 0.506(2) 0.467(14) Uiso 1 1 d DU
H12A H 0.7860 0.3647 0.5513 0.560 Uiso 1 1 calc R
C21 C 0.9086(18) 0.3388(19) 0.541(3) 0.32(3) Uiso 1 1 d DU
H21A H 0.9539 0.3463 0.5328 0.485 Uiso 1 1 calc R
H21B H 0.8949 0.3041 0.5116 0.485 Uiso 1 1 calc R
H21C H 0.9014 0.3305 0.5947 0.485 Uiso 1 1 calc R
C22 C 0.872(2) 0.3922(17) 0.519(3) 0.467(14) Uiso 1 1 d DU
H22A H 0.8903 0.4091 0.4727 0.560 Uiso 1 1 calc R
H22B H 0.8756 0.4232 0.5589 0.560 Uiso 1 1 calc R
C23 C 0.7901(18) 0.331(2) 0.449(3) 0.467(14) Uiso 1 1 d DU
H23A H 0.8121 0.2932 0.4632 0.560 Uiso 1 1 calc R
H23B H 0.8052 0.3438 0.3991 0.560 Uiso 1 1 calc R
C24 C 0.7187(17) 0.3220(15) 0.449(2) 0.222(17) Uiso 1 1 d DU
H24A H 0.7036 0.3174 0.5007 0.333 Uiso 1 1 calc R
H24B H 0.7081 0.2858 0.4202 0.333 Uiso 1 1 calc R
H24C H 0.6982 0.3571 0.4262 0.333 Uiso 1 1 calc R
C25 C 0.766(2) 0.4363(18) 0.489(4) 0.467(14) Uiso 1 1 d DU
H25A H 0.7555 0.4362 0.4346 0.560 Uiso 1 1 calc R
H25B H 0.7260 0.4359 0.5169 0.560 Uiso 1 1 calc R
C26 C 0.800(2) 0.493(2) 0.506(3) 0.34(3) Uiso 1 1 d DU
H26A H 0.7691 0.5254 0.5142 0.511 Uiso 1 1 calc R
H26B H 0.8277 0.5041 0.4635 0.511 Uiso 1 1 calc R
H26C H 0.8261 0.4879 0.5508 0.511 Uiso 1 1 calc R

loop_
_atom_site_aniso_label
_atom_site_aniso_U_11
_atom_site_aniso_U_22
_atom_site_aniso_U_33
_atom_site_aniso_U_23
_atom_site_aniso_U_13
_atom_site_aniso_U_12
Br1 0.125(3) 0.0297(14) 0.108(2) 0.000 -0.028(2) 0.000
Br2 0.0819(13) 0.0532(11) 0.0368(9) -0.0186(8) -0.0219(9) 0.0232(9)
Br3 0.113(2) 0.152(3) 0.0965(18) 0.0830(18) -0.0142(15) 0.0255(17)
Br4 0.070(3) 0.0352(19) 0.814(18) 0.000 -0.122(5) 0.000
Br5 0.0872(15) 0.0941(16) 0.0703(13) 0.0013(12) 0.0165(11) 0.0569(12)
Br6 0.0630(14) 0.250(4) 0.0518(13) 0.0315(17) 0.0222(11) 0.0242(17)
Br7 0.0463(12) 0.0977(18) 0.199(3) -0.0708(19) 0.0196(14) -0.0233(12)
Ni1 0.0381(11) 0.0321(10) 0.0206(9) 0.0002(8) -0.0009(8) 0.0013(8)
Ni2 0.0362(11) 0.0371(11) 0.0276(9) 0.0088(9) -0.0014(8) -0.0035(9)
Ni3 0.0364(11) 0.0311(11) 0.0490(12) 0.0066(9) 0.0003(9) 0.0049(9)
Ni4 0.0359(10) 0.0328(10) 0.0305(10) -0.0061(9) 0.0006(8) 0.0041(9)
O1 0.034(5) 0.045(6) 0.037(6) 0.001(5) -0.003(4) 0.006(5)
O2 0.032(5) 0.017(5) 0.020(4) -0.003(4) 0.008(4) 0.002(4)
O3 0.043(6) 0.028(5) 0.046(6) -0.012(5) -0.004(5) 0.002(4)
N1 0.035(7) 0.024(6) 0.028(6) 0.001(5) 0.000(5) 0.003(5)
N2 0.037(8) 0.047(8) 0.043(8) -0.003(7) -0.002(6) 0.003(6)
N3 0.050(8) 0.060(9) 0.017(6) -0.003(6) -0.014(6) 0.000(7)
N4 0.051(8) 0.059(9) 0.042(8) 0.028(7) -0.004(7) -0.016(7)
N5 0.057(9) 0.032(7) 0.038(7) 0.012(6) 0.006(6) 0.017(6)
N6 0.040(8) 0.045(8) 0.038(7) -0.002(7) 0.001(6) 0.015(6)
N7 0.023(6) 0.030(7) 0.043(7) -0.004(6) -0.005(6) 0.006(5)
N8 0.054(9) 0.043(8) 0.050(8) -0.008(7) 0.004(7) 0.023(7)
N9 0.037(7) 0.051(8) 0.026(6) -0.011(6) 0.010(6) -0.001(6)
N10 0.042(8) 0.036(7) 0.040(7) 0.012(6) 0.021(6) 0.002(6)
N11 0.027(7) 0.039(7) 0.021(6) -0.003(5) -0.007(5) 0.002(6)
N13 0.042(6) 0.041(6) 0.131(10) -0.0003(14) 0.004(6) 0.0003(14)
C1 0.070(17) 0.043(14) 0.041(13) 0.000 0.002(13) 0.000
C2 0.043(9) 0.037(9) 0.041(9) -0.008(7) -0.009(7) 0.004(7)
C3 0.059(10) 0.038(9) 0.023(8) 0.005(7) -0.005(7) -0.010(8)
C4 0.067(11) 0.056(11) 0.012(7) -0.011(7) -0.007(7) 0.013(9)
C5 0.044(10) 0.062(12) 0.043(10) -0.014(9) 0.020(8) 0.005(9)
C6 0.052(10) 0.055(11) 0.042(10) 0.017(8) -0.009(8) 0.014(9)
C7 0.064(12) 0.061(13) 0.086(15) 0.030(11) -0.017(11) 0.019(10)
C8 0.059(12) 0.081(15) 0.084(15) 0.018(13) -0.011(11) -0.011(11)
C10 0.042(6) 0.041(6) 0.131(10) -0.0003(10) 0.004(6) 0.0001(10)
C11 0.042(6) 0.041(6) 0.131(10) 0.000 0.004(6) 0.000
C12 0.052(11) 0.046(10) 0.060(11) 0.011(9) -0.028(9) 0.009(8)
C13 0.029(8) 0.056(10) 0.042(9) -0.005(8) -0.006(7) -0.002(8)
C14 0.067(11) 0.036(9) 0.036(9) 0.007(7) -0.001(8) 0.023(8)
C15 0.057(11) 0.065(12) 0.038(9) 0.012(8) 0.017(9) -0.008(9)
C16 0.034(10) 0.153(19) 0.036(10) 0.023(11) 0.011(8) -0.007(11)
C17 0.056(12) 0.093(15) 0.045(11) -0.016(10) -0.012(9) 0.013(10)
C18 0.014(8) 0.069(11) 0.051(10) -0.039(9) 0.004(7) 0.000(7)
C19 0.051(12) 0.089(14) 0.061(12) -0.013(11) 0.012(9) -0.028(10)
C20 0.035(9) 0.035(9) 0.036(8) 0.007(7) -0.008(7) 0.001(7)

loop_
_atom_type_symbol
_atom_type_description
_atom_type_scat_dispersion_real
_atom_type_scat_dispersion_imag
_atom_type_scat_source
C C 0.0033 0.0016 'International Tables Vol C Tables 4.2.6.8 and 6.1.1.4'
H H 0.0000 0.0000 'International Tables Vol C Tables 4.2.6.8 and 6.1.1.4'
Br Br -0.2901 2.4595 'International Tables Vol C Tables 4.2.6.8 and 6.1.1.4'
N N 0.0061 0.0033 'International Tables Vol C Tables 4.2.6.8 and 6.1.1.4'
Ni Ni 0.3393 1.1124 'International Tables Vol C Tables 4.2.6.8 and 6.1.1.4'
O O 0.0106 0.0060 'International Tables Vol C Tables 4.2.6.8 and 6.1.1.4'

loop_
_geom_angle_atom_site_label_1
_geom_angle_atom_site_label_2
_geom_angle_atom_site_label_3
_geom_angle
_geom_angle_site_symmetry_1
_geom_angle_site_symmetry_3
N2 Ni1 N11 95.0(4) . .
N2 Ni1 N1 94.3(5) . .
N11 Ni1 N1 97.2(4) . .
N2 Ni1 O2 90.9(4) . 4_655
N11 Ni1 O2 168.4(4) . 4_655
N1 Ni1 O2 92.3(4) . 4_655
N2 Ni1 O2 169.5(4) . .
N11 Ni1 O2 92.5(4) . .
N1 Ni1 O2 92.1(3) . .
O2 Ni1 O2 80.5(3) 4_655 .
N2 Ni1 O1 92.0(4) . .
N11 Ni1 O1 89.3(4) . .
N1 Ni1 O1 170.5(4) . .
O2 Ni1 O1 80.5(3) 4_655 .
O2 Ni1 O1 80.6(3) . .
N2 Ni1 Ni1 129.4(3) . 4_655
N11 Ni1 Ni1 132.2(3) . 4_655
N1 Ni1 Ni1 66.6(3) . 4_655
O2 Ni1 Ni1 46.9(2) 4_655 4_655
O2 Ni1 Ni1 46.8(2) . 4_655
O1 Ni1 Ni1 103.9(2) . 4_655
N2 Ni1 Ni4 131.6(3) . .
N11 Ni1 Ni4 66.7(3) . .
N1 Ni1 Ni4 130.8(3) . .
O2 Ni1 Ni4 102.0(2) 4_655 .
O2 Ni1 Ni4 45.9(2) . .
O1 Ni1 Ni4 46.2(2) . .
Ni1 Ni1 Ni4 89.83(6) 4_655 .
N2 Ni1 Ni2 67.0(4) . .
N11 Ni1 Ni2 127.7(3) . .
N1 Ni1 Ni2 131.3(3) . .
O2 Ni1 Ni2 46.5(2) 4_655 .
O2 Ni1 Ni2 102.5(2) . .
O1 Ni1 Ni2 45.9(2) . .
Ni1 Ni1 Ni2 90.49(7) 4_655 .
Ni4 Ni1 Ni2 88.85(7) . .
N9 Ni2 N3 95.6(5) 4_655 .
N9 Ni2 N4 97.4(5) 4_655 .
N3 Ni2 N4 96.1(5) . .
N9 Ni2 O1 169.3(4) 4_655 .
N3 Ni2 O1 90.3(4) . .
N4 Ni2 O1 90.8(4) . .
N9 Ni2 O3 92.3(4) 4_655 4_655
N3 Ni2 O3 169.8(4) . 4_655
N4 Ni2 O3 89.3(4) . 4_655
O1 Ni2 O3 80.9(3) . 4_655
N9 Ni2 O2 89.0(4) 4_655 4_655
N3 Ni2 O2 92.6(4) . 4_655
N4 Ni2 O2 168.5(5) . 4_655
O1 Ni2 O2 81.8(3) . 4_655
O3 Ni2 O2 81.0(3) 4_655 4_655
N9 Ni2 Ni4 66.2(3) 4_655 4_655
N3 Ni2 Ni4 131.9(3) . 4_655
N4 Ni2 Ni4 128.9(4) . 4_655
O1 Ni2 Ni4 103.3(3) . 4_655
O3 Ni2 Ni4 46.7(2) 4_655 4_655
O2 Ni2 Ni4 45.9(2) 4_655 4_655
N9 Ni2 Ni3 131.8(3) 4_655 .
N3 Ni2 Ni3 129.3(3) . .
N4 Ni2 Ni3 65.4(4) . .
O1 Ni2 Ni3 46.5(2) . .
O3 Ni2 Ni3 46.0(2) 4_655 .
O2 Ni2 Ni3 103.3(2) 4_655 .
Ni4 Ni2 Ni3 89.57(7) 4_655 .
N9 Ni2 Ni1 127.3(3) 4_655 .
N3 Ni2 Ni1 66.4(3) . .
N4 Ni2 Ni1 132.1(3) . .
O1 Ni2 Ni1 47.8(2) . .
O3 Ni2 Ni1 103.6(2) 4_655 .
O2 Ni2 Ni1 46.2(2) 4_655 .
Ni4 Ni2 Ni1 89.20(7) 4_655 .
Ni3 Ni2 Ni1 90.92(7) . .
N5 Ni3 N6 98.3(5) . .
N5 Ni3 N13 97.4(6) . .
N6 Ni3 N13 93.7(5) . .
N5 Ni3 O3 93.2(4) . 4_655
N6 Ni3 O3 167.5(4) . 4_655
N13 Ni3 O3 89.5(4) . 4_655
N5 Ni3 O1 88.4(4) . .
N6 Ni3 O1 94.3(4) . .
N13 Ni3 O1 169.3(4) . .
O3 Ni3 O1 81.2(3) 4_655 .
N5 Ni3 O3 168.9(4) . .
N6 Ni3 O3 87.2(4) . .
N13 Ni3 O3 91.8(5) . .
O3 Ni3 O3 80.6(4) 4_655 .
O1 Ni3 O3 81.5(3) . .
N5 Ni3 Ni3 133.6(4) . 4_655
N6 Ni3 Ni3 124.4(3) . 4_655
N13 Ni3 Ni3 65.6(4) . 4_655
O3 Ni3 Ni3 46.8(2) 4_655 4_655
O1 Ni3 Ni3 104.0(2) . 4_655
O3 Ni3 Ni3 46.0(2) . 4_655
N5 Ni3 Ni4 127.2(4) . .
N6 Ni3 Ni4 66.6(4) . .
N13 Ni3 Ni4 132.3(5) . .
O3 Ni3 Ni4 102.4(2) 4_655 .
O1 Ni3 Ni4 46.2(2) . .
O3 Ni3 Ni4 46.7(2) . .
Ni3 Ni3 Ni4 89.58(7) 4_655 .
N5 Ni3 Ni2 66.3(4) . .
N6 Ni3 Ni2 135.2(4) . .
N13 Ni3 Ni2 128.7(4) . .
O3 Ni3 Ni2 46.7(2) 4_655 .
O1 Ni3 Ni2 46.2(2) . .
O3 Ni3 Ni2 103.0(2) . .
Ni3 Ni3 Ni2 90.39(7) 4_655 .
Ni4 Ni3 Ni2 88.95(7) . .
N7 Ni4 N10 95.6(5) . .
N7 Ni4 N8 94.5(5) . .
N10 Ni4 N8 96.1(5) . .
N7 Ni4 O2 169.5(4) . .
N10 Ni4 O2 93.6(4) . .
N8 Ni4 O2 89.7(4) . .
N7 Ni4 O1 92.3(4) . .
N10 Ni4 O1 88.1(4) . .
N8 Ni4 O1 171.6(4) . .
O2 Ni4 O1 82.7(3) . .
N7 Ni4 O3 88.5(4) . .
N10 Ni4 O3 169.4(4) . .
N8 Ni4 O3 93.3(5) . .
O2 Ni4 O3 81.7(3) . .
O1 Ni4 O3 81.9(3) . .
N7 Ni4 Ni1 134.1(3) . .
N10 Ni4 Ni1 65.7(3) . .
N8 Ni4 Ni1 127.5(3) . .
O2 Ni4 Ni1 46.6(2) . .
O1 Ni4 Ni1 48.1(2) . .
O3 Ni4 Ni1 104.5(2) . .
N7 Ni4 Ni2 126.8(3) . 4_655
N10 Ni4 Ni2 134.1(3) . 4_655
N8 Ni4 Ni2 67.0(4) . 4_655
O2 Ni4 Ni2 46.8(2) . 4_655
O1 Ni4 Ni2 104.9(2) . 4_655
O3 Ni4 Ni2 46.7(2) . 4_655
Ni1 Ni4 Ni2 90.48(7) . 4_655
N7 Ni4 Ni3 65.9(3) . .
N10 Ni4 Ni3 126.6(3) . .
N8 Ni4 Ni3 133.0(4) . .
O2 Ni4 Ni3 104.3(2) . .
O1 Ni4 Ni3 46.6(2) . .
O3 Ni4 Ni3 46.8(2) . .
Ni1 Ni4 Ni3 91.28(7) . .
Ni2 Ni4 Ni3 90.46(7) 4_655 .
Ni4 O1 Ni2 151.7(5) . .
Ni4 O1 Ni3 87.2(3) . .
Ni2 O1 Ni3 87.3(3) . .
Ni4 O1 Ni1 85.7(3) . .
Ni2 O1 Ni1 86.3(3) . .
Ni3 O1 Ni1 152.1(5) . .
Ni4 O1 H1 104.0 . .
Ni2 O1 H1 104.2 . .
Ni3 O1 H1 103.9 . .
Ni1 O1 H1 104.0 . .
Ni4 O2 Ni1 153.8(4) . 4_655
Ni4 O2 Ni1 87.4(3) . .
Ni1 O2 Ni1 86.3(3) 4_655 .
Ni4 O2 Ni2 87.4(3) . 4_655
Ni1 O2 Ni2 87.3(3) 4_655 4_655
Ni1 O2 Ni2 154.2(4) . 4_655
Ni4 O2 H2 103.1 . .
Ni1 O2 H2 103.1 4_655 .
Ni1 O2 H2 102.7 . .
Ni2 O2 H2 103.1 4_655 .
Ni3 O3 Ni2 87.4(3) 4_655 4_655
Ni3 O3 Ni4 152.9(5) 4_655 .
Ni2 O3 Ni4 86.6(3) 4_655 .
Ni3 O3 Ni3 87.1(3) 4_655 .
Ni2 O3 Ni3 153.4(5) 4_655 .
Ni4 O3 Ni3 86.6(3) . .
Ni3 O3 H3 103.9 4_655 .
Ni2 O3 H3 103.3 4_655 .
Ni4 O3 H3 103.2 . .
Ni3 O3 H3 103.3 . .
N1 N1 C2 109.5(7) 4_655 .
N1 N1 Ni1 113.4(3) 4_655 .
C2 N1 Ni1 137.0(9) . .
C3 N2 N3 108.8(12) . .
C3 N2 Ni1 137.7(11) . .
N3 N2 Ni1 112.7(9) . .
C5 N3 N2 108.8(12) . .
C5 N3 Ni2 137.7(11) . .
N2 N3 Ni2 113.3(8) . .
N5 N4 C6 108.5(12) . .
N5 N4 Ni2 114.0(9) . .
C6 N4 Ni2 137.3(12) . .
C8 N5 N4 111.2(14) . .
C8 N5 Ni3 134.6(13) . .
N4 N5 Ni3 113.3(9) . .
C12 N6 N7 110.6(12) . .
C12 N6 Ni3 136.9(12) . .
N7 N6 Ni3 112.0(8) . .
C14 N7 N6 107.1(11) . .
C14 N7 Ni4 135.6(10) . .
N6 N7 Ni4 115.2(8) . .
C15 N8 N9 110.1(13) . .
C15 N8 Ni4 138.1(12) . .
N9 N8 Ni4 111.4(9) . .
C17 N9 N8 106.1(12) . .
C17 N9 Ni2 137.8(11) . 4_655
N8 N9 Ni2 115.4(9) . 4_655
C18 N10 N11 107.1(12) . .
C18 N10 Ni4 137.5(10) . .
N11 N10 Ni4 115.3(9) . .
C20 N11 N10 108.9(11) . .
C20 N11 Ni1 138.8(10) . .
N10 N11 Ni1 112.1(8) . .
N13 N13 C10 111.7(10) 4_655 .
N13 N13 Ni3 114.0(4) 4_655 .
C10 N13 Ni3 134.3(12) . .
C2 C1 C2 111(2) 4_655 .
C2 C1 Br1 124.4(10) 4_655 .
C2 C1 Br1 124.4(10) . .
C1 C2 N1 104.8(14) . .
C1 C2 H2A 127.6 . .
N1 C2 H2A 127.6 . .
N2 C3 C4 108.9(14) . .
N2 C3 H3A 125.5 . .
C4 C3 H3A 125.5 . .
C5 C4 C3 106.6(13) . .
C5 C4 Br2 127.2(11) . .
C3 C4 Br2 126.0(13) . .
N3 C5 C4 106.5(14) . .
N3 C5 H5 126.7 . .
C4 C5 H5 126.7 . .
C7 C6 N4 110.9(17) . .
C7 C6 H6 124.5 . .
N4 C6 H6 124.5 . .
C6 C7 C8 105.2(16) . .
C6 C7 Br3 131.5(17) . .
C8 C7 Br3 123.3(13) . .
N5 C8 C7 104.1(16) . .
N5 C8 H8 127.9 . .
C7 C8 H8 127.9 . .
N13 C10 C11 102.4(17) . .
N13 C10 H10 128.8 . .
C11 C10 H10 128.8 . .
C10 C11 C10 111(2) 4_655 .
C10 C11 Br4 124.6(11) 4_655 .
C10 C11 Br4 124.6(11) . .
N6 C12 C13 109.2(14) . .
N6 C12 H12 125.4 . .
C13 C12 H12 125.4 . .
C12 C13 C14 103.4(13) . .
C12 C13 Br5 129.6(12) . .
C14 C13 Br5 126.8(12) . .
N7 C14 C13 109.6(13) . .
N7 C14 H14 125.2 . .
C13 C14 H14 125.2 . .
N8 C15 C16 108.5(15) . .
N8 C15 H15 125.7 . .
C16 C15 H15 125.7 . .
C17 C16 C15 104.5(14) . .
C17 C16 Br6 130.2(14) . .
C15 C16 Br6 125.4(12) . .
N9 C17 C16 110.8(15) . .
N9 C17 H17 124.6 . .
C16 C17 H17 124.6 . .
N10 C18 C19 111.2(13) . .
N10 C18 H18 124.4 . .
C19 C18 H18 124.4 . .
C18 C19 C20 103.4(14) . .
C18 C19 Br7 127.5(14) . .
C20 C19 Br7 129.1(14) . .
N11 C20 C19 109.3(14) . .
N11 C20 H20 125.4 . .
C19 C20 H20 125.4 . .
C23 N12 C25 112(2) . .
C23 N12 C22 114(2) . .
C25 N12 C22 110.4(19) . .
C23 N12 H12A 106.6 . .
C25 N12 H12A 106.6 . .
C22 N12 H12A 106.6 . .
C22 C21 H21A 109.5 . .
C22 C21 H21B 109.5 . .
H21A C21 H21B 109.5 . .
C22 C21 H21C 109.5 . .
H21A C21 H21C 109.5 . .
H21B C21 H21C 109.5 . .
C21 C22 N12 113.2(19) . .
C21 C22 H22A 108.9 . .
N12 C22 H22A 108.9 . .
C21 C22 H22B 108.9 . .
N12 C22 H22B 108.9 . .
H22A C22 H22B 107.7 . .
N12 C23 C24 105(3) . .
N12 C23 H23A 110.7 . .
C24 C23 H23A 110.7 . .
N12 C23 H23B 110.7 . .
C24 C23 H23B 110.7 . .
H23A C23 H23B 108.8 . .
C23 C24 H24A 109.5 . .
C23 C24 H24B 109.5 . .
H24A C24 H24B 109.5 . .
C23 C24 H24C 109.5 . .
H24A C24 H24C 109.5 . .
H24B C24 H24C 109.5 . .
C26 C25 N12 116(3) . .
C26 C25 H25A 108.3 . .
N12 C25 H25A 108.3 . .
C26 C25 H25B 108.3 . .
N12 C25 H25B 108.3 . .
H25A C25 H25B 107.4 . .
C25 C26 H26A 109.5 . .
C25 C26 H26B 109.5 . .
H26A C26 H26B 109.5 . .
C25 C26 H26C 109.5 . .
H26A C26 H26C 109.5 . .
H26B C26 H26C 109.5 . .

loop_
_geom_bond_atom_site_label_1
_geom_bond_atom_site_label_2
_geom_bond_distance
_geom_bond_site_symmetry_2
Br1 C1 1.90(2) .
Br2 C4 1.887(14) .
Br3 C7 1.859(17) .
Br4 C11 1.89(2) .
Br5 C13 1.855(15) .
Br6 C16 1.860(15) .
Br7 C19 1.857(16) .
Ni1 N2 2.018(12) .
Ni1 N11 2.040(11) .
Ni1 N1 2.042(10) .
Ni1 O2 2.161(8) 4_655
Ni1 O2 2.163(8) .
Ni1 O1 2.219(9) .
Ni1 Ni1 2.958(3) 4_655
Ni1 Ni4 2.973(2) .
Ni1 Ni2 2.989(2) .
Ni2 N9 2.007(11) 4_655
Ni2 N3 2.026(11) .
Ni2 N4 2.027(12) .
Ni2 O1 2.152(9) .
Ni2 O3 2.169(9) 4_655
Ni2 O2 2.169(8) 4_655
Ni2 Ni4 2.975(3) 4_655
Ni2 Ni3 2.979(3) .
Ni3 N5 2.009(12) .
Ni3 N6 2.009(11) .
Ni3 N13 2.030(13) .
Ni3 O3 2.145(9) 4_655
Ni3 O1 2.165(9) .
Ni3 O3 2.173(9) .
Ni3 Ni3 2.976(4) 4_655
Ni3 Ni4 2.977(3) .
Ni4 N7 1.989(11) .
Ni4 N10 2.027(12) .
Ni4 N8 2.034(13) .
Ni4 O2 2.138(8) .
Ni4 O1 2.151(9) .
Ni4 O3 2.170(9) .
Ni4 Ni2 2.975(3) 4_655
O1 H1 0.8498 .
O2 Ni1 2.161(8) 4_655
O2 Ni2 2.169(8) 4_655
O2 H2 0.8495 .
O3 Ni3 2.145(9) 4_655
O3 Ni2 2.169(9) 4_655
O3 H3 0.8500 .
N1 N1 1.334(19) 4_655
N1 C2 1.368(17) .
N2 C3 1.267(16) .
N2 N3 1.395(16) .
N3 C5 1.335(18) .
N4 N5 1.338(16) .
N4 C6 1.381(18) .
N5 C8 1.33(2) .
N6 C12 1.324(18) .
N6 N7 1.373(15) .
N7 C14 1.355(17) .
N8 C15 1.300(18) .
N8 N9 1.369(16) .
N9 C17 1.337(19) .
N9 Ni2 2.007(11) 4_655
N10 C18 1.303(16) .
N10 N11 1.335(15) .
N11 C20 1.307(16) .
N13 N13 1.31(3) 4_655
N13 C10 1.38(2) .
C1 C2 1.364(17) 4_655
C1 C2 1.364(17) .
C2 H2A 0.9500 .
C3 C4 1.408(18) .
C3 H3A 0.9500 .
C4 C5 1.38(2) .
C5 H5 0.9500 .
C6 C7 1.30(2) .
C6 H6 0.9500 .
C7 C8 1.54(3) .
C8 H8 0.9500 .
C10 C11 1.42(2) .
C10 H10 0.9500 .
C11 C10 1.42(2) 4_655
C12 C13 1.42(2) .
C12 H12 0.9500 .
C13 C14 1.431(19) .
C14 H14 0.9500 .
C15 C16 1.41(2) .
C15 H15 0.9500 .
C16 C17 1.36(2) .
C17 H17 0.9500 .
C18 C19 1.35(2) .
C18 H18 0.9500 .
C19 C20 1.37(2) .
C20 H20 0.9500 .
N12 C23 1.49(2) .
N12 C25 1.511(19) .
N12 C22 1.514(19) .
N12 H12A 0.9300 .
C21 C22 1.471(19) .
C21 H21A 0.9800 .
C21 H21B 0.9800 .
C21 H21C 0.9800 .
C22 H22A 0.9900 .
C22 H22B 0.9900 .
C23 C24 1.516(19) .
C23 H23A 0.9900 .
C23 H23B 0.9900 .
C24 H24A 0.9800 .
C24 H24B 0.9800 .
C24 H24C 0.9800 .
C25 C26 1.48(2) .
C25 H25A 0.9900 .
C25 H25B 0.9900 .
C26 H26A 0.9800 .
C26 H26B 0.9800 .
C26 H26C 0.9800 .

loop_
_platon_squeeze_void_nr
_platon_squeeze_void_average_x
_platon_squeeze_void_average_y
_platon_squeeze_void_average_z
_platon_squeeze_void_volume
_platon_squeeze_void_count_electrons
_platon_squeeze_void_content
1 0.000 0.500 0.000 92 46 ' '
2 0.500 0.000 0.000 92 46 ' '
3 0.000 0.306 0.252 147 59 ' '
4 0.500 0.806 0.252 147 57 ' '
5 0.000 0.502 0.502 90 45 ' '
6 0.500 1.002 0.502 90 46 ' '
7 0.000 0.696 0.750 146 59 ' '
8 0.500 0.196 0.750 146 60 ' '
